data_4065110
loop_
_publ_author_name
'Schreiber, Dominique F.'
'Ortin, Yannick'
'M\"uller-Bunz, Helge'
'Phillips, Andrew D.'

_publ_section_title
;
 Application of Electron-Withdrawing Coordinatively Unsaturated \h6-Arene
 \b-Diketiminato--Ruthenium Complexes in Lewis Acid Catalyzed Diels--Alder
 Reactions
;
_journal_issue 20
_journal_name_full Organometallics
_journal_page_first 5381
_journal_paper_doi 10.1021/om200566a
_journal_volume 30
_journal_year 2011
_chemical_formula_moiety 'C31 H21 F18 N2 Ru, C32 H12 B F24, C H2 Cl2'
_chemical_formula_sum 'C64 H35 B Cl2 F42 N2 Ru'
_chemical_formula_weight 1812.72
_chemical_name_common '[pCymRu(MegaF)]BArF'
_chemical_name_systematic
; 
 ? 
;
_space_group_IT_number 15
_symmetry_cell_setting monoclinic
_symmetry_space_group_name_Hall '-C 2yc'
_symmetry_space_group_name_H-M 'C 1 2/c 1'
_atom_sites_solution_hydrogens geom
_atom_sites_solution_primary direct
_atom_sites_solution_secondary difmap
_audit_creation_method SHELXL-97
_cell_angle_alpha 90.00
_cell_angle_beta 109.822(4)
_cell_angle_gamma 90.00
_cell_formula_units_Z 4
_cell_length_a 21.8475(6)
_cell_length_b 16.0097(3)
_cell_length_c 20.6323(8)
_cell_measurement_reflns_used 18391
_cell_measurement_temperature 100(2)
_cell_measurement_theta_max 26.3661
_cell_measurement_theta_min 3.2923
_cell_volume 6789.0(4)
_computing_cell_refinement
; 
CrysAlisPro, Oxford Diffraction Ltd., 
Version 1.171.33.55 (release 05-01-2010 CrysAlis171 .NET) 
(compiled Jan  5 2010,16:28:46) 
;
_computing_data_collection
; 
CrysAlisPro, Oxford Diffraction Ltd., 
Version 1.171.33.55 (release 05-01-2010 CrysAlis171 .NET) 
(compiled Jan  5 2010,16:28:46) 
;
_computing_data_reduction
; 
CrysAlisPro, Oxford Diffraction Ltd., 
Version 1.171.33.55 (release 05-01-2010 CrysAlis171 .NET) 
(compiled Jan  5 2010,16:28:46) 
;
_computing_structure_refinement 'SHELXL-97 (Sheldrick, 2008)'
_computing_structure_solution 'SHELXS-97 (Sheldrick, 2008)'
_diffrn_ambient_temperature 100(2)
_diffrn_detector_area_resol_mean 10.3196
_diffrn_measured_fraction_theta_full 0.994
_diffrn_measured_fraction_theta_max 0.994
_diffrn_measurement_device_type 'SuperNova, Dual, Cu at zero, Atlas'
_diffrn_measurement_method '\w scans'
_diffrn_radiation_monochromator mirror
_diffrn_radiation_source 'SuperNova (Mo) X-ray Source'
_diffrn_radiation_type MoK\a
_diffrn_radiation_wavelength 0.71073
_diffrn_reflns_av_R_equivalents 0.0368
_diffrn_reflns_av_sigmaI/netI 0.0246
_diffrn_reflns_limit_h_max 27
_diffrn_reflns_limit_h_min -27
_diffrn_reflns_limit_k_max 20
_diffrn_reflns_limit_k_min -20
_diffrn_reflns_limit_l_max 22
_diffrn_reflns_limit_l_min -25
_diffrn_reflns_number 30746
_diffrn_reflns_theta_full 26.42
_diffrn_reflns_theta_max 26.42
_diffrn_reflns_theta_min 3.30
_exptl_absorpt_coefficient_mu 0.469
_exptl_absorpt_correction_T_max 0.952
_exptl_absorpt_correction_T_min 0.883
_exptl_absorpt_correction_type analytical
_exptl_absorpt_process_details
; 
CrysAlisPro, Oxford Diffraction Ltd., 
Version 1.171.33.55 (release 05-01-2010 CrysAlis171 .NET) 
(compiled Jan  5 2010,16:28:46) 
Analytical numeric absorption correction using a multifaceted crystal 
model based on expressions derived by R.C. Clark & J.S. Reid. 
(Clark, R. C. & Reid, J. S. (1995). Acta Cryst. A51, 887-897) 
;
_exptl_crystal_colour green
_exptl_crystal_density_diffrn 1.774
_exptl_crystal_density_method 'not measured'
_exptl_crystal_description plate
_exptl_crystal_F_000 3576
_exptl_crystal_size_max 0.3963
_exptl_crystal_size_mid 0.2372
_exptl_crystal_size_min 0.1184
_refine_diff_density_max 0.811
_refine_diff_density_min -1.606
_refine_diff_density_rms 0.074
_refine_ls_extinction_method none
_refine_ls_goodness_of_fit_ref 1.068
_refine_ls_hydrogen_treatment constr
_refine_ls_matrix_type full
_refine_ls_number_parameters 626
_refine_ls_number_reflns 6933
_refine_ls_number_restraints 48
_refine_ls_restrained_S_all 1.072
_refine_ls_R_factor_all 0.0620
_refine_ls_R_factor_gt 0.0533
_refine_ls_shift/su_max 0.006
_refine_ls_shift/su_mean 0.000
_refine_ls_structure_factor_coef Fsqd
_refine_ls_weighting_details 'calc w=1/[\s^2^(Fo^2^)+(0.0499P)^2^+31.1918P] where P=(Fo^2^+2Fc^2^)/3'
_refine_ls_weighting_scheme calc
_refine_ls_wR_factor_gt 0.1274
_refine_ls_wR_factor_ref 0.1317
_reflns_number_gt 5980
_reflns_number_total 6933
_reflns_threshold_expression I>2\s(I)
_cod_data_source_file om200566a_si_002.cif
_cod_data_source_block adp623
_cod_original_cell_volume 6789.0(3)
_cod_original_sg_symbol_H-M 'C 2/c'
_cod_database_code 4065110

loop_
_symmetry_equiv_pos_as_xyz
'x, y, z'
'-x, y, -z+1/2'
'x+1/2, y+1/2, z'
'-x+1/2, y+1/2, -z+1/2'
'-x, -y, -z'
'x, -y, z-1/2'
'-x+1/2, -y+1/2, -z'
'x+1/2, -y+1/2, z-1/2'

loop_
_atom_site_label
_atom_site_type_symbol
_atom_site_fract_x
_atom_site_fract_y
_atom_site_fract_z
_atom_site_U_iso_or_equiv
_atom_site_adp_type
_atom_site_occupancy
_atom_site_symmetry_multiplicity
_atom_site_calc_flag
_atom_site_refinement_flags
_atom_site_disorder_assembly
_atom_site_disorder_group
Ru Ru 1.0000 0.29764(2) 0.2500 0.03645(14) Uani 1 2 d S . .
C1 C 1.0277(2) 0.4027(2) 0.3233(2) 0.0431(9) Uani 1 1 d . . .
C4 C 1.0572(2) 0.3996(3) 0.4004(3) 0.0554(11) Uani 1 1 d . . .
H4A H 1.0652 0.4566 0.4187 0.083 Uiso 0.50 1 d PR A 1
H4B H 1.0985 0.3690 0.4135 0.083 Uiso 0.50 1 d PR A 1
H4C H 1.0273 0.3713 0.4194 0.083 Uiso 0.50 1 d PR A 1
H4D H 1.0220 0.3845 0.4190 0.066 Uiso 0.50 1 d PR A 2
C5 C 1.0762(4) 0.4822(4) 0.4202(4) 0.0412(17) Uani 0.50 1 d P B 2
H5A H 1.1075 0.5006 0.3985 0.062 Uiso 0.50 1 calc PR B 2
H5B H 1.0965 0.4850 0.4704 0.062 Uiso 0.50 1 calc PR B 2
H5C H 1.0379 0.5186 0.4054 0.062 Uiso 0.50 1 calc PR B 2
C6 C 1.1041(5) 0.3296(5) 0.4156(4) 0.050(2) Uani 0.50 1 d P B 2
H6A H 1.1403 0.3436 0.3996 0.075 Uiso 0.50 1 calc PR B 2
H6B H 1.0823 0.2791 0.3919 0.075 Uiso 0.50 1 calc PR B 2
H6C H 1.1210 0.3194 0.4654 0.075 Uiso 0.50 1 calc PR B 2
C2 C 0.95996(19) 0.40643(19) 0.2903(2) 0.0422(10) Uani 1 1 d . . .
H2 H 0.9325 0.4101 0.3174 0.051 Uiso 1 1 calc R B .
C3 C 0.9323(2) 0.4049(2) 0.2192(2) 0.0433(10) Uani 1 1 d . . .
H3 H 0.8863 0.4053 0.1984 0.052 Uiso 1 1 calc R . .
N N 0.94757(12) 0.20754(15) 0.27582(14) 0.0253(5) Uani 1 1 d . . .
C7 C 0.95383(14) 0.12474(18) 0.27190(16) 0.0235(6) Uani 1 1 d . B .
C8 C 0.90808(14) 0.06624(18) 0.29369(16) 0.0250(6) Uani 1 1 d . . .
F1 F 0.84563(8) 0.08129(11) 0.25720(10) 0.0308(4) Uani 1 1 d . B .
F2 F 0.91603(9) 0.07611(12) 0.35997(10) 0.0334(4) Uani 1 1 d . B .
F3 F 0.91954(8) -0.01378(10) 0.28418(10) 0.0290(4) Uani 1 1 d . B .
C9 C 1.0000 0.0849(3) 0.2500 0.0254(9) Uani 1 2 d S . .
H9 H 1.0000 0.0256 0.2500 0.030 Uiso 1 2 calc SR B .
C10 C 0.89714(14) 0.24001(18) 0.30038(16) 0.0239(6) Uani 1 1 d . B .
C11 C 0.83770(14) 0.26224(19) 0.25260(17) 0.0261(6) Uani 1 1 d . . .
H11 H 0.8285 0.2512 0.2050 0.031 Uiso 1 1 calc R B .
C12 C 0.79150(15) 0.3011(2) 0.27540(18) 0.0301(7) Uani 1 1 d . B .
C16 C 0.72887(16) 0.3288(2) 0.2227(2) 0.0377(8) Uani 1 1 d . . .
F4A F 0.73953(15) 0.3845(3) 0.1803(2) 0.0694(16) Uani 0.850(9) 1 d P B 1
F5A F 0.69773(16) 0.2667(2) 0.1819(2) 0.0705(15) Uani 0.850(9) 1 d P B 1
F6A F 0.6877(2) 0.3624(4) 0.2485(2) 0.095(3) Uani 0.850(9) 1 d P B 1
F4B F 0.6816(7) 0.2969(13) 0.2384(10) 0.051(6) Uani 0.150(9) 1 d PU B 2
F5B F 0.7198(8) 0.4094(9) 0.2258(13) 0.057(7) Uani 0.150(9) 1 d PU B 2
F6B F 0.7240(11) 0.313(2) 0.1620(9) 0.078(9) Uani 0.150(9) 1 d PU B 2
C13 C 0.80463(16) 0.3170(2) 0.34479(18) 0.0322(7) Uani 1 1 d . . .
H13 H 0.7732 0.3438 0.3601 0.039 Uiso 1 1 calc R B .
C14 C 0.86451(16) 0.2932(2) 0.39192(17) 0.0299(7) Uani 1 1 d . B .
C17 C 0.87959(19) 0.3101(2) 0.46723(19) 0.0391(8) Uani 1 1 d . . .
F7 F 0.84865(14) 0.37722(16) 0.47848(12) 0.0612(7) Uani 1 1 d . B .
F8 F 0.86396(14) 0.24660(16) 0.49950(12) 0.0608(7) Uani 1 1 d . B .
F9 F 0.94297(13) 0.32413(19) 0.49968(13) 0.0631(7) Uani 1 1 d . B .
C15 C 0.91102(15) 0.25446(19) 0.36977(17) 0.0266(6) Uani 1 1 d . . .
H15 H 0.9518 0.2382 0.4021 0.032 Uiso 1 1 calc R B .
B B 0.5000 0.2358(3) 0.2500 0.0230(9) Uani 1 2 d S . .
C18 C 0.51678(14) 0.29837(18) 0.31695(14) 0.0222(6) Uani 1 1 d . . .
C19 C 0.47718(14) 0.30960(17) 0.35705(14) 0.0218(6) Uani 1 1 d . . .
H19 H 0.4375 0.2794 0.3456 0.026 Uiso 1 1 calc R . .
C20 C 0.49387(15) 0.3636(2) 0.41328(16) 0.0268(6) Uani 1 1 d . . .
C24 C 0.44977(16) 0.3685(2) 0.45496(16) 0.0309(7) Uani 1 1 d . . .
F10 F 0.42723(17) 0.29408(15) 0.46460(16) 0.0744(9) Uani 1 1 d . . .
F11 F 0.47893(12) 0.3984(2) 0.51815(12) 0.0706(9) Uani 1 1 d . . .
F12 F 0.39802(11) 0.41592(17) 0.42685(12) 0.0545(6) Uani 1 1 d . . .
C21 C 0.54977(16) 0.4107(2) 0.43103(17) 0.0340(7) Uani 1 1 d . C .
H21 H 0.5613 0.4469 0.4698 0.041 Uiso 1 1 calc R . .
C22 C 0.58894(16) 0.4037(2) 0.39029(18) 0.0345(7) Uani 1 1 d U . .
C25A C 0.6462(10) 0.4708(11) 0.3989(12) 0.038(3) Uani 0.445(10) 1 d PU C 1
F13A F 0.6783(10) 0.4815(14) 0.4671(8) 0.070(4) Uani 0.445(10) 1 d PU C 1
F14A F 0.6889(3) 0.4427(5) 0.3726(5) 0.064(3) Uani 0.445(10) 1 d PU C 1
F15A F 0.6270(3) 0.5454(4) 0.3752(3) 0.0460(17) Uani 0.445(10) 1 d PU C 1
C25B C 0.6517(9) 0.4445(10) 0.4125(9) 0.046(3) Uani 0.555(10) 1 d PU C 2
F13B F 0.6661(8) 0.4852(12) 0.4713(7) 0.063(3) Uani 0.555(10) 1 d PU C 2
F14B F 0.7037(2) 0.3903(5) 0.4230(3) 0.073(3) Uani 0.555(10) 1 d PU C 2
F15B F 0.6570(4) 0.4948(6) 0.3639(3) 0.089(4) Uani 0.555(10) 1 d PU C 2
C23 C 0.57293(15) 0.3487(2) 0.33511(15) 0.0270(6) Uani 1 1 d . C .
H23 H 0.6009 0.3449 0.3086 0.032 Uiso 1 1 calc R . .
C26 C 0.56207(15) 0.17449(18) 0.25420(15) 0.0237(6) Uani 1 1 d . . .
C27 C 0.61515(15) 0.1605(2) 0.31413(16) 0.0272(6) Uani 1 1 d . . .
H27 H 0.6149 0.1841 0.3563 0.033 Uiso 1 1 calc R . .
C28 C 0.66880(16) 0.1125(2) 0.31379(18) 0.0326(7) Uani 1 1 d . . .
C32 C 0.72360(18) 0.0966(3) 0.3794(2) 0.0459(9) Uani 1 1 d . . .
F16 F 0.78080(12) 0.0932(3) 0.37086(16) 0.0889(11) Uani 1 1 d . . .
F17 F 0.72937(12) 0.1551(2) 0.42667(12) 0.0655(8) Uani 1 1 d . . .
F18 F 0.71514(18) 0.0250(2) 0.40885(19) 0.1078(14) Uani 1 1 d . . .
C29 C 0.67162(17) 0.0785(2) 0.25323(19) 0.0339(8) Uani 1 1 d . . .
H29 H 0.7088 0.0482 0.2526 0.041 Uiso 1 1 calc R . .
C30 C 0.61910(17) 0.08971(18) 0.19389(17) 0.0308(7) Uani 1 1 d . . .
C33 C 0.6219(2) 0.0588(2) 0.1263(2) 0.0441(10) Uani 1 1 d . . .
F19 F 0.5725(2) 0.0114(2) 0.09270(16) 0.1044(15) Uani 1 1 d . . .
F20 F 0.62070(18) 0.11973(15) 0.08320(14) 0.0775(10) Uani 1 1 d . . .
F21 F 0.6743(2) 0.0156(3) 0.13159(18) 0.1249(17) Uani 1 1 d . . .
C31 C 0.56469(16) 0.13444(18) 0.19475(17) 0.0276(7) Uani 1 1 d . . .
H31 H 0.5281 0.1379 0.1536 0.033 Uiso 1 1 calc R . .
C34A C 1.1833(8) 0.1566(15) 0.4803(11) 0.022(5) Uiso 0.128(4) 1 d PD D -3
H34A H 1.1896 0.1986 0.5173 0.026 Uiso 0.128(4) 1 calc PR D -3
H34B H 1.1672 0.1042 0.4943 0.026 Uiso 0.128(4) 1 calc PR D -3
Cl1A Cl 1.1275(11) 0.194(3) 0.4014(18) 0.0568(17) Uani 0.128(4) 1 d PD D -3
Cl2 Cl 1.2566(3) 0.1389(4) 0.4648(4) 0.031(3) Uani 0.128(4) 1 d PD D -3
C34B C 1.1889(12) 0.199(4) 0.4814(14) 0.104(17) Uiso 0.172(6) 1 d PD E -4
H34C H 1.1907 0.2500 0.5089 0.124 Uiso 0.172(6) 1 calc PR E -4
H34D H 1.1944 0.1488 0.5111 0.124 Uiso 0.172(6) 1 calc PR E -4
Cl1B Cl 1.1161(8) 0.194(3) 0.4060(15) 0.0568(17) Uani 0.172(6) 1 d PD E -4
Cl3 Cl 1.2445(3) 0.2012(8) 0.4370(4) 0.078(4) Uani 0.172(6) 1 d PD E -4
C34C C 1.2097(15) 0.1877(16) 0.4874(16) 0.087(10) Uiso 0.200(5) 1 d PD F -5
H34E H 1.1994 0.1759 0.5296 0.105 Uiso 0.200(5) 1 calc PR F -5
H34F H 1.2396 0.1441 0.4815 0.105 Uiso 0.200(5) 1 calc PR F -5
Cl1C Cl 1.1356(10) 0.195(2) 0.4112(14) 0.0568(17) Uani 0.200(5) 1 d PD F -5
Cl4 Cl 1.2426(3) 0.2875(5) 0.4895(8) 0.131(7) Uani 0.200(5) 1 d PD F -5

loop_
_atom_site_aniso_label
_atom_site_aniso_U_11
_atom_site_aniso_U_22
_atom_site_aniso_U_33
_atom_site_aniso_U_23
_atom_site_aniso_U_13
_atom_site_aniso_U_12
Ru 0.0432(2) 0.01625(18) 0.0703(3) 0.000 0.0459(2) 0.000
C1 0.059(2) 0.0189(15) 0.066(3) 0.0035(16) 0.041(2) 0.0021(15)
C4 0.069(3) 0.040(2) 0.075(3) 0.015(2) 0.047(3) 0.010(2)
C5 0.062(5) 0.035(4) 0.022(3) -0.008(3) 0.009(3) -0.010(3)
C6 0.078(6) 0.048(4) 0.023(4) 0.006(3) 0.016(4) 0.018(4)
C2 0.054(2) 0.0181(15) 0.076(3) -0.0009(16) 0.051(2) 0.0017(14)
C3 0.050(2) 0.0188(15) 0.078(3) -0.0024(16) 0.043(2) 0.0011(14)
N 0.0262(12) 0.0210(12) 0.0369(15) 0.0024(11) 0.0212(11) 0.0024(10)
C7 0.0224(14) 0.0213(14) 0.0302(17) 0.0021(12) 0.0133(12) -0.0007(11)
C8 0.0256(15) 0.0225(14) 0.0309(17) 0.0021(12) 0.0150(13) -0.0017(11)
F1 0.0204(8) 0.0300(9) 0.0442(11) 0.0015(8) 0.0140(8) -0.0016(7)
F2 0.0436(11) 0.0324(10) 0.0298(10) 0.0023(8) 0.0198(9) -0.0057(8)
F3 0.0295(9) 0.0199(8) 0.0417(11) 0.0030(7) 0.0175(8) -0.0020(7)
C9 0.027(2) 0.0197(19) 0.035(2) 0.000 0.0175(18) 0.000
C10 0.0243(14) 0.0201(13) 0.0344(17) 0.0032(12) 0.0194(13) 0.0017(11)
C11 0.0262(15) 0.0247(14) 0.0327(17) 0.0021(12) 0.0170(13) -0.0015(12)
C12 0.0262(15) 0.0285(15) 0.0412(19) 0.0077(14) 0.0187(14) 0.0040(13)
C16 0.0257(16) 0.0383(18) 0.051(2) 0.0059(16) 0.0147(15) 0.0038(14)
F4A 0.0390(16) 0.072(3) 0.079(3) 0.046(2) -0.0042(17) -0.0094(16)
F5A 0.0376(17) 0.0464(18) 0.099(3) -0.0019(18) -0.0141(18) -0.0029(14)
F6A 0.056(2) 0.163(7) 0.068(2) 0.007(3) 0.0230(19) 0.071(4)
F4B 0.017(7) 0.057(11) 0.070(12) 0.026(9) 0.005(6) -0.007(7)
F5B 0.027(8) 0.030(7) 0.097(15) 0.017(8) -0.003(8) 0.007(6)
F6B 0.062(12) 0.13(2) 0.035(9) -0.018(10) 0.012(8) 0.042(13)
C13 0.0323(16) 0.0327(16) 0.042(2) 0.0082(14) 0.0264(15) 0.0096(13)
C14 0.0355(17) 0.0291(16) 0.0325(18) 0.0047(13) 0.0213(14) 0.0050(13)
C17 0.049(2) 0.0409(19) 0.037(2) 0.0094(15) 0.0271(17) 0.0148(16)
F7 0.0943(19) 0.0592(15) 0.0424(14) 0.0057(11) 0.0394(13) 0.0376(14)
F8 0.098(2) 0.0550(15) 0.0402(14) 0.0155(11) 0.0370(14) 0.0010(14)
F9 0.0553(15) 0.098(2) 0.0386(13) -0.0152(13) 0.0185(11) 0.0002(14)
C15 0.0257(15) 0.0258(15) 0.0328(17) 0.0075(13) 0.0160(13) 0.0050(12)
B 0.029(2) 0.025(2) 0.019(2) 0.000 0.0128(19) 0.000
C18 0.0258(14) 0.0245(14) 0.0156(14) 0.0023(11) 0.0063(11) 0.0051(11)
C19 0.0253(14) 0.0231(14) 0.0152(14) 0.0021(11) 0.0044(11) 0.0056(11)
C20 0.0292(15) 0.0301(15) 0.0199(15) -0.0010(12) 0.0066(12) 0.0112(12)
C24 0.0375(17) 0.0340(17) 0.0221(16) -0.0046(13) 0.0113(14) 0.0078(14)
F10 0.136(3) 0.0402(13) 0.092(2) -0.0031(13) 0.098(2) 0.0010(14)
F11 0.0458(13) 0.134(3) 0.0347(13) -0.0388(15) 0.0172(11) -0.0001(15)
F12 0.0414(12) 0.0795(17) 0.0505(14) 0.0215(12) 0.0258(11) 0.0287(12)
C21 0.0299(16) 0.0433(19) 0.0241(17) -0.0120(14) 0.0028(13) 0.0048(14)
C22 0.0264(16) 0.0453(19) 0.0277(17) -0.0089(14) 0.0040(13) -0.0007(14)
C25A 0.030(5) 0.044(7) 0.032(9) -0.014(6) 0.001(5) -0.011(5)
F13A 0.057(9) 0.102(10) 0.031(5) 0.004(5) -0.012(4) -0.044(7)
F14A 0.033(3) 0.053(4) 0.112(7) -0.033(5) 0.032(4) -0.010(3)
F15A 0.042(3) 0.038(3) 0.053(4) 0.000(2) 0.010(2) -0.008(2)
C25B 0.044(6) 0.073(10) 0.026(6) -0.014(6) 0.016(5) -0.018(6)
F13B 0.037(4) 0.108(7) 0.045(4) -0.046(4) 0.015(3) -0.028(4)
F14B 0.030(2) 0.126(6) 0.065(4) -0.034(4) 0.020(2) -0.007(3)
F15B 0.095(7) 0.123(8) 0.036(3) -0.001(4) 0.006(3) -0.081(7)
C23 0.0257(15) 0.0362(17) 0.0187(15) 0.0000(12) 0.0070(12) 0.0039(13)
C26 0.0313(15) 0.0229(14) 0.0213(15) 0.0039(11) 0.0144(12) -0.0001(12)
C27 0.0326(16) 0.0326(16) 0.0221(15) 0.0049(13) 0.0170(13) 0.0045(13)
C28 0.0354(17) 0.0324(16) 0.0371(19) 0.0089(14) 0.0216(15) 0.0062(14)
C32 0.038(2) 0.055(2) 0.044(2) 0.0049(19) 0.0132(17) 0.0170(17)
F16 0.0352(13) 0.161(3) 0.0688(19) -0.024(2) 0.0155(13) 0.0304(17)
F17 0.0482(14) 0.104(2) 0.0365(13) -0.0057(14) 0.0046(10) 0.0305(14)
F18 0.102(3) 0.084(2) 0.093(3) 0.055(2) -0.026(2) 0.0025(19)
C29 0.0418(18) 0.0244(15) 0.048(2) 0.0052(14) 0.0316(17) 0.0043(13)
C30 0.050(2) 0.0193(14) 0.0335(18) -0.0003(13) 0.0274(16) -0.0020(13)
C33 0.076(3) 0.0220(16) 0.052(2) -0.0075(15) 0.046(2) -0.0025(17)
F19 0.167(3) 0.114(3) 0.068(2) -0.0570(19) 0.087(2) -0.095(3)
F20 0.165(3) 0.0428(13) 0.0589(17) -0.0101(12) 0.083(2) -0.0176(16)
F21 0.156(4) 0.155(4) 0.070(2) -0.023(2) 0.046(2) 0.096(3)
C31 0.0397(17) 0.0205(14) 0.0271(17) -0.0004(12) 0.0170(14) -0.0030(12)
Cl1A 0.059(6) 0.0823(18) 0.031(4) 0.009(3) 0.019(5) 0.012(6)
Cl2 0.015(3) 0.031(4) 0.050(5) -0.018(3) 0.015(3) -0.012(2)
Cl1B 0.059(6) 0.0823(18) 0.031(4) 0.009(3) 0.019(5) 0.012(6)
Cl3 0.027(3) 0.168(12) 0.034(4) 0.018(4) 0.006(2) 0.021(4)
Cl1C 0.059(6) 0.0823(18) 0.031(4) 0.009(3) 0.019(5) 0.012(6)
Cl4 0.033(3) 0.071(5) 0.256(18) 0.012(6) 0.004(5) 0.006(3)

loop_
_atom_type_symbol
_atom_type_description
_atom_type_scat_dispersion_real
_atom_type_scat_dispersion_imag
_atom_type_scat_source
C C 0.0033 0.0016 'International Tables Vol C Tables 4.2.6.8 and 6.1.1.4'
H H 0.0000 0.0000 'International Tables Vol C Tables 4.2.6.8 and 6.1.1.4'
B B 0.0013 0.0007 'International Tables Vol C Tables 4.2.6.8 and 6.1.1.4'
N N 0.0061 0.0033 'International Tables Vol C Tables 4.2.6.8 and 6.1.1.4'
F F 0.0171 0.0103 'International Tables Vol C Tables 4.2.6.8 and 6.1.1.4'
Cl Cl 0.1484 0.1585 'International Tables Vol C Tables 4.2.6.8 and 6.1.1.4'
Ru Ru -1.2594 0.8363 'International Tables Vol C Tables 4.2.6.8 and 6.1.1.4'

loop_
_geom_angle_atom_site_label_1
_geom_angle_atom_site_label_2
_geom_angle_atom_site_label_3
_geom_angle
_geom_angle_site_symmetry_1
_geom_angle_site_symmetry_3
N Ru N 89.01(13) 2_755 .
N Ru C1 114.34(12) 2_755 2_755
N Ru C1 132.54(13) . 2_755
N Ru C1 132.54(13) 2_755 .
N Ru C1 114.34(12) . .
C1 Ru C1 80.5(2) 2_755 .
N Ru C3 149.38(14) 2_755 .
N Ru C3 104.21(11) . .
C1 Ru C3 37.83(13) 2_755 .
C1 Ru C3 66.83(16) . .
N Ru C3 104.21(11) 2_755 2_755
N Ru C3 149.38(14) . 2_755
C1 Ru C3 66.83(16) 2_755 2_755
C1 Ru C3 37.83(13) . 2_755
C3 Ru C3 78.3(2) . 2_755
N Ru C2 97.47(11) 2_755 2_755
N Ru C2 169.43(13) . 2_755
C1 Ru C2 36.94(15) 2_755 2_755
C1 Ru C2 66.97(14) . 2_755
C3 Ru C2 66.19(13) . 2_755
C3 Ru C2 36.26(15) 2_755 2_755
N Ru C2 169.43(13) 2_755 .
N Ru C2 97.46(11) . .
C1 Ru C2 66.97(14) 2_755 .
C1 Ru C2 36.93(15) . .
C3 Ru C2 36.26(15) . .
C3 Ru C2 66.19(13) 2_755 .
C2 Ru C2 77.44(17) 2_755 .
C2 C1 C3 117.6(4) . 2_755
C2 C1 C4 121.1(3) . .
C3 C1 C4 121.2(4) 2_755 .
C2 C1 Ru 72.6(2) . .
C3 C1 Ru 71.5(2) 2_755 .
C4 C1 Ru 128.4(3) . .
C5 C4 C6 122.5(6) . .
C5 C4 C1 104.8(4) . .
C6 C4 C1 105.4(4) . .
C5 C4 H4A 10.0 . .
C6 C4 H4A 127.2 . .
C1 C4 H4A 109.5 . .
C5 C4 H4B 103.8 . .
C6 C4 H4B 19.3 . .
C1 C4 H4B 109.4 . .
H4A C4 H4B 109.5 . .
C5 C4 H4C 119.5 . .
C6 C4 H4C 94.2 . .
C1 C4 H4C 109.5 . .
H4A C4 H4C 109.5 . .
H4B C4 H4C 109.5 . .
C5 C4 H4D 107.9 . .
C6 C4 H4D 107.6 . .
C1 C4 H4D 107.8 . .
H4A C4 H4D 97.9 . .
H4B C4 H4D 121.9 . .
H4C C4 H4D 13.9 . .
C4 C5 H4A 21.2 . .
C4 C5 H5A 109.5 . .
C4 C5 H5B 109.5 . .
H5A C5 H5B 109.5 . .
C4 C5 H5C 109.5 . .
H5A C5 H5C 109.5 . .
H5B C5 H5C 109.5 . .
C4 C6 H4B 30.2 . .
C4 C6 H6A 109.5 . .
C4 C6 H6B 109.5 . .
H6A C6 H6B 109.5 . .
C4 C6 H6C 109.5 . .
H6A C6 H6C 109.5 . .
H6B C6 H6C 109.5 . .
C3 C2 C1 121.5(3) . .
C3 C2 Ru 71.2(2) . .
C1 C2 Ru 70.5(2) . .
C3 C2 H2 119.3 . .
C1 C2 H2 119.3 . .
Ru C2 H2 132.2 . .
C2 C3 C1 120.7(4) . 2_755
C2 C3 Ru 72.6(2) . .
C1 C3 Ru 70.7(2) 2_755 .
C2 C3 H3 119.6 . .
C1 C3 H3 119.6 2_755 .
Ru C3 H3 129.6 . .
C7 N C10 118.7(2) . .
C7 N Ru 127.73(19) . .
C10 N Ru 113.58(18) . .
N C7 C9 125.0(3) . .
N C7 C8 119.6(2) . .
C9 C7 C8 115.4(3) . .
F2 C8 F3 107.5(2) . .
F2 C8 F1 108.1(2) . .
F3 C8 F1 107.3(2) . .
F2 C8 C7 110.9(2) . .
F3 C8 C7 111.6(2) . .
F1 C8 C7 111.4(2) . .
C7 C9 C7 125.5(4) 2_755 .
C7 C9 H9 117.3 2_755 .
C7 C9 H9 117.3 . .
C15 C10 C11 121.3(3) . .
C15 C10 N 119.7(3) . .
C11 C10 N 118.8(3) . .
C10 C11 C12 119.0(3) . .
C10 C11 H11 120.5 . .
C12 C11 H11 120.5 . .
C13 C12 C11 120.7(3) . .
C13 C12 C16 121.0(3) . .
C11 C12 C16 118.3(3) . .
F6B C16 F4B 111.7(17) . .
F6B C16 F6A 131.1(9) . .
F4B C16 F6A 48.6(10) . .
F6B C16 F5B 106.6(17) . .
F4B C16 F5B 103.3(14) . .
F6A C16 F5B 55.9(10) . .
F6B C16 F4A 56.4(16) . .
F4B C16 F4A 140.2(8) . .
F6A C16 F4A 107.0(4) . .
F5B C16 F4A 55.4(11) . .
F6B C16 F5A 50.4(16) . .
F4B C16 F5A 65.2(11) . .
F6A C16 F5A 106.9(4) . .
F5B C16 F5A 135.5(8) . .
F4A C16 F5A 104.6(4) . .
F6B C16 C12 114.6(9) . .
F4B C16 C12 108.3(8) . .
F6A C16 C12 114.3(3) . .
F5B C16 C12 111.8(8) . .
F4A C16 C12 110.9(3) . .
F5A C16 C12 112.5(3) . .
C12 C13 C14 119.2(3) . .
C12 C13 H13 120.4 . .
C14 C13 H13 120.4 . .
C13 C14 C15 120.6(3) . .
C13 C14 C17 119.9(3) . .
C15 C14 C17 119.5(3) . .
F8 C17 F7 107.4(3) . .
F8 C17 F9 106.1(3) . .
F7 C17 F9 106.1(3) . .
F8 C17 C14 112.3(3) . .
F7 C17 C14 112.3(3) . .
F9 C17 C14 112.1(3) . .
C10 C15 C14 119.2(3) . .
C10 C15 H15 120.4 . .
C14 C15 H15 120.4 . .
C18 B C18 104.9(3) 2_655 .
C18 B C26 110.57(14) 2_655 .
C18 B C26 111.89(15) . .
C18 B C26 111.89(14) 2_655 2_655
C18 B C26 110.56(14) . 2_655
C26 B C26 107.1(3) . 2_655
C19 C18 C23 115.3(3) . .
C19 C18 B 124.7(2) . .
C23 C18 B 119.9(2) . .
C20 C19 C18 122.2(3) . .
C20 C19 H19 118.9 . .
C18 C19 H19 118.9 . .
C21 C20 C19 121.4(3) . .
C21 C20 C24 120.4(3) . .
C19 C20 C24 118.3(3) . .
F12 C24 F10 106.0(3) . .
F12 C24 F11 106.1(3) . .
F10 C24 F11 104.7(3) . .
F12 C24 C20 113.6(3) . .
F10 C24 C20 112.5(3) . .
F11 C24 C20 113.2(3) . .
C20 C21 C22 117.8(3) . .
C20 C21 H21 121.1 . .
C22 C21 H21 121.1 . .
C23 C22 C21 120.7(3) . .
C23 C22 C25B 119.7(8) . .
C21 C22 C25B 118.9(8) . .
C23 C22 C25A 118.9(9) . .
C21 C22 C25A 119.5(9) . .
C25B C22 C25A 17.6(8) . .
F14A C25A F15A 110.1(19) . .
F14A C25A F13A 106.5(15) . .
F15A C25A F13A 105.1(17) . .
F14A C25A C22 111.2(14) . .
F15A C25A C22 115.4(13) . .
F13A C25A C22 107.9(17) . .
F13B C25B F15B 110.0(15) . .
F13B C25B F14B 103.8(14) . .
F15B C25B F14B 102.8(12) . .
F13B C25B C22 114.8(14) . .
F15B C25B C22 110.7(13) . .
F14B C25B C22 114.0(12) . .
C22 C23 C18 122.4(3) . .
C22 C23 H23 118.8 . .
C18 C23 H23 118.8 . .
C27 C26 C31 115.7(3) . .
C27 C26 B 124.2(2) . .
C31 C26 B 120.1(2) . .
C26 C27 C28 121.8(3) . .
C26 C27 H27 119.1 . .
C28 C27 H27 119.1 . .
C29 C28 C27 120.9(3) . .
C29 C28 C32 119.0(3) . .
C27 C28 C32 120.2(3) . .
F16 C32 F17 105.6(4) . .
F16 C32 F18 107.9(4) . .
F17 C32 F18 105.2(4) . .
F16 C32 C28 113.0(3) . .
F17 C32 C28 113.2(3) . .
F18 C32 C28 111.4(4) . .
C30 C29 C28 118.2(3) . .
C30 C29 H29 120.9 . .
C28 C29 H29 120.9 . .
C29 C30 C31 120.9(3) . .
C29 C30 C33 120.0(3) . .
C31 C30 C33 119.0(3) . .
F19 C33 F21 106.1(4) . .
F19 C33 F20 104.3(4) . .
F21 C33 F20 105.3(4) . .
F19 C33 C30 113.5(3) . .
F21 C33 C30 114.0(4) . .
F20 C33 C30 112.7(3) . .
C30 C31 C26 122.3(3) . .
C30 C31 H31 118.8 . .
C26 C31 H31 118.8 . .
Cl2 C34A Cl1A 105.8(13) . .
Cl2 C34A H34A 110.6 . .
Cl1A C34A H34A 110.6 . .
Cl2 C34A H34B 110.6 . .
Cl1A C34A H34B 110.6 . .
H34A C34A H34B 108.7 . .
Cl3 C34B Cl1B 96.5(12) . .
Cl3 C34B H34C 112.5 . .
Cl1B C34B H34C 112.5 . .
Cl3 C34B H34D 112.5 . .
Cl1B C34B H34D 112.5 . .
H34C C34B H34D 110.0 . .
Cl4 C34C Cl1C 101.4(14) . .
Cl4 C34C H34E 111.5 . .
Cl1C C34C H34E 111.5 . .
Cl4 C34C H34F 111.5 . .
Cl1C C34C H34F 111.5 . .
H34E C34C H34F 109.3 . .

loop_
_geom_bond_atom_site_label_1
_geom_bond_atom_site_label_2
_geom_bond_distance
_geom_bond_site_symmetry_2
Ru N 2.023(2) 2_755
Ru N 2.023(2) .
Ru C1 2.205(4) 2_755
Ru C1 2.205(4) .
Ru C3 2.215(4) .
Ru C3 2.215(4) 2_755
Ru C2 2.232(3) 2_755
Ru C2 2.232(3) .
C1 C2 1.406(6) .
C1 C3 1.433(5) 2_755
C1 C4 1.502(6) .
C4 C5 1.403(8) .
C4 C6 1.480(9) .
C4 H4A 0.9800 .
C4 H4B 0.9800 .
C4 H4C 0.9800 .
C4 H4D 1.0000 .
C5 H4A 0.4701 .
C5 H5A 0.9800 .
C5 H5B 0.9800 .
C5 H5C 0.9800 .
C6 H4B 0.6419 .
C6 H6A 0.9800 .
C6 H6B 0.9800 .
C6 H6C 0.9800 .
C2 C3 1.384(6) .
C2 H2 0.9500 .
C3 C1 1.433(5) 2_755
C3 H3 0.9500 .
N C7 1.338(4) .
N C10 1.456(3) .
C7 C9 1.392(3) .
C7 C8 1.544(4) .
C8 F2 1.328(4) .
C8 F3 1.333(3) .
C8 F1 1.338(3) .
C9 C7 1.391(3) 2_755
C9 H9 0.9500 .
C10 C15 1.379(5) .
C10 C11 1.384(4) .
C11 C12 1.396(4) .
C11 H11 0.9500 .
C12 C13 1.385(5) .
C12 C16 1.497(5) .
C16 F6B 1.245(17) .
C16 F4B 1.288(15) .
C16 F6A 1.306(5) .
C16 F5B 1.311(16) .
C16 F4A 1.323(5) .
C16 F5A 1.331(5) .
C13 C14 1.393(5) .
C13 H13 0.9500 .
C14 C15 1.393(4) .
C14 C17 1.500(5) .
C17 F8 1.322(4) .
C17 F7 1.331(4) .
C17 F9 1.337(5) .
C15 H15 0.9500 .
B C18 1.644(4) 2_655
B C18 1.644(4) .
B C26 1.653(4) .
B C26 1.653(4) 2_655
C18 C19 1.397(4) .
C18 C23 1.409(4) .
C19 C20 1.393(4) .
C19 H19 0.9500 .
C20 C21 1.375(5) .
C20 C24 1.495(4) .
C24 F12 1.321(4) .
C24 F10 1.330(4) .
C24 F11 1.331(4) .
C21 C22 1.393(5) .
C21 H21 0.9500 .
C22 C23 1.387(5) .
C22 C25B 1.445(19) .
C22 C25A 1.61(2) .
C25A F14A 1.31(2) .
C25A F15A 1.305(17) .
C25A F13A 1.35(3) .
C25B F13B 1.32(2) .
C25B F15B 1.322(14) .
C25B F14B 1.388(18) .
C23 H23 0.9500 .
C26 C27 1.397(4) .
C26 C31 1.402(4) .
C27 C28 1.404(4) .
C27 H27 0.9500 .
C28 C29 1.383(5) .
C28 C32 1.493(5) .
C32 F16 1.321(5) .
C32 F17 1.326(5) .
C32 F18 1.340(5) .
C29 C30 1.377(5) .
C29 H29 0.9500 .
C30 C31 1.393(5) .
C30 C33 1.499(5) .
C33 F19 1.309(5) .
C33 F21 1.310(5) .
C33 F20 1.315(4) .
C31 H31 0.9500 .
C34A Cl2 1.758(15) .
C34A Cl1A 1.774(19) .
C34A H34A 0.9900 .
C34A H34B 0.9900 .
C34B Cl3 1.75(2) .
C34B Cl1B 1.81(2) .
C34B H34C 0.9900 .
C34B H34D 0.9900 .
C34C Cl4 1.746(19) .
C34C Cl1C 1.838(19) .
C34C H34E 0.9900 .
C34C H34F 0.9900 .

loop_
_geom_torsion_atom_site_label_1
_geom_torsion_atom_site_label_2
_geom_torsion_atom_site_label_3
_geom_torsion_atom_site_label_4
_geom_torsion
_geom_torsion_site_symmetry_1
_geom_torsion_site_symmetry_4
N Ru C1 C2 178.47(19) 2_755 .
N Ru C1 C2 -68.6(2) . .
C1 Ru C1 C2 64.0(2) 2_755 .
C3 Ru C1 C2 27.1(2) . .
C3 Ru C1 C2 128.1(3) 2_755 .
C2 Ru C1 C2 99.9(2) 2_755 .
N Ru C1 C3 50.3(3) 2_755 2_755
N Ru C1 C3 163.2(2) . 2_755
C1 Ru C1 C3 -64.2(2) 2_755 2_755
C3 Ru C1 C3 -101.1(3) . 2_755
C2 Ru C1 C3 -28.2(2) 2_755 2_755
C2 Ru C1 C3 -128.1(3) . 2_755
N Ru C1 C4 -65.2(4) 2_755 .
N Ru C1 C4 47.7(4) . .
C1 Ru C1 C4 -179.7(4) 2_755 .
C3 Ru C1 C4 143.4(4) . .
C3 Ru C1 C4 -115.5(5) 2_755 .
C2 Ru C1 C4 -143.8(4) 2_755 .
C2 Ru C1 C4 116.3(4) . .
C2 C1 C4 C5 -98.9(5) . .
C3 C1 C4 C5 78.9(5) 2_755 .
Ru C1 C4 C5 169.2(4) . .
C2 C1 C4 C6 130.6(5) . .
C3 C1 C4 C6 -51.6(6) 2_755 .
Ru C1 C4 C6 38.7(6) . .
C3 C1 C2 C3 5.5(4) 2_755 .
C4 C1 C2 C3 -176.6(3) . .
Ru C1 C2 C3 -51.8(3) . .
C3 C1 C2 Ru 57.3(3) 2_755 .
C4 C1 C2 Ru -124.8(3) . .
N Ru C2 C3 128.8(7) 2_755 .
N Ru C2 C3 -103.9(2) . .
C1 Ru C2 C3 29.4(2) 2_755 .
C1 Ru C2 C3 135.0(3) . .
C3 Ru C2 C3 103.1(3) 2_755 .
C2 Ru C2 C3 66.7(2) 2_755 .
N Ru C2 C1 -6.2(8) 2_755 .
N Ru C2 C1 121.2(2) . .
C1 Ru C2 C1 -105.6(3) 2_755 .
C3 Ru C2 C1 -135.0(3) . .
C3 Ru C2 C1 -31.8(2) 2_755 .
C2 Ru C2 C1 -68.2(2) 2_755 .
C1 C2 C3 C1 -2.4(4) . 2_755
Ru C2 C3 C1 -53.9(3) . 2_755
C1 C2 C3 Ru 51.5(3) . .
N Ru C3 C2 -163.7(2) 2_755 .
N Ru C3 C2 83.2(2) . .
C1 Ru C3 C2 -132.6(3) 2_755 .
C1 Ru C3 C2 -27.6(2) . .
C3 Ru C3 C2 -65.5(2) 2_755 .
C2 Ru C3 C2 -101.5(2) 2_755 .
N Ru C3 C1 -31.1(4) 2_755 2_755
N Ru C3 C1 -144.2(2) . 2_755
C1 Ru C3 C1 105.1(3) . 2_755
C3 Ru C3 C1 67.1(2) 2_755 2_755
C2 Ru C3 C1 31.1(2) 2_755 2_755
C2 Ru C3 C1 132.6(3) . 2_755
N Ru N C7 -0.7(2) 2_755 .
C1 Ru N C7 122.2(3) 2_755 .
C1 Ru N C7 -138.0(3) . .
C3 Ru N C7 151.4(3) . .
C3 Ru N C7 -117.6(3) 2_755 .
C2 Ru N C7 127.3(6) 2_755 .
C2 Ru N C7 -172.3(3) . .
N Ru N C10 -179.8(3) 2_755 .
C1 Ru N C10 -56.9(3) 2_755 .
C1 Ru N C10 42.9(3) . .
C3 Ru N C10 -27.8(3) . .
C3 Ru N C10 63.3(3) 2_755 .
C2 Ru N C10 -51.8(8) 2_755 .
C2 Ru N C10 8.6(2) . .
C10 N C7 C9 -179.4(2) . .
Ru N C7 C9 1.5(5) . .
C10 N C7 C8 -0.3(4) . .
Ru N C7 C8 -179.4(2) . .
N C7 C8 F2 -62.5(4) . .
C9 C7 C8 F2 116.7(3) . .
N C7 C8 F3 177.8(3) . .
C9 C7 C8 F3 -3.0(4) . .
N C7 C8 F1 57.9(4) . .
C9 C7 C8 F1 -122.9(3) . .
N C7 C9 C7 -0.8(2) . 2_755
C8 C7 C9 C7 -179.9(3) . 2_755
C7 N C10 C15 90.0(4) . .
Ru N C10 C15 -90.8(3) . .
C7 N C10 C11 -95.3(3) . .
Ru N C10 C11 83.9(3) . .
C15 C10 C11 C12 0.9(4) . .
N C10 C11 C12 -173.7(3) . .
C10 C11 C12 C13 -0.3(5) . .
C10 C11 C12 C16 176.8(3) . .
C13 C12 C16 F6B 177.8(19) . .
C11 C12 C16 F6B 0.7(19) . .
C13 C12 C16 F4B -56.8(13) . .
C11 C12 C16 F4B 126.1(13) . .
C13 C12 C16 F6A -4.8(6) . .
C11 C12 C16 F6A 178.2(4) . .
C13 C12 C16 F5B 56.4(14) . .
C11 C12 C16 F5B -120.7(13) . .
C13 C12 C16 F4A 116.3(4) . .
C11 C12 C16 F4A -60.8(5) . .
C13 C12 C16 F5A -126.9(4) . .
C11 C12 C16 F5A 56.0(5) . .
C11 C12 C13 C14 -0.4(5) . .
C16 C12 C13 C14 -177.4(3) . .
C12 C13 C14 C15 0.4(5) . .
C12 C13 C14 C17 179.9(3) . .
C13 C14 C17 F8 92.2(4) . .
C15 C14 C17 F8 -88.4(4) . .
C13 C14 C17 F7 -29.1(5) . .
C15 C14 C17 F7 150.3(3) . .
C13 C14 C17 F9 -148.5(3) . .
C15 C14 C17 F9 30.9(4) . .
C11 C10 C15 C14 -0.9(4) . .
N C10 C15 C14 173.7(3) . .
C13 C14 C15 C10 0.2(5) . .
C17 C14 C15 C10 -179.3(3) . .
C18 B C18 C19 109.6(3) 2_655 .
C26 B C18 C19 -130.5(3) . .
C26 B C18 C19 -11.2(4) 2_655 .
C18 B C18 C23 -67.0(2) 2_655 .
C26 B C18 C23 53.0(4) . .
C26 B C18 C23 172.2(3) 2_655 .
C23 C18 C19 C20 -3.2(4) . .
B C18 C19 C20 -179.9(3) . .
C18 C19 C20 C21 1.9(5) . .
C18 C19 C20 C24 -177.3(3) . .
C21 C20 C24 F12 101.0(4) . .
C19 C20 C24 F12 -79.9(4) . .
C21 C20 C24 F10 -138.7(3) . .
C19 C20 C24 F10 40.5(4) . .
C21 C20 C24 F11 -20.2(5) . .
C19 C20 C24 F11 159.0(3) . .
C19 C20 C21 C22 0.9(5) . .
C24 C20 C21 C22 -179.9(3) . .
C20 C21 C22 C23 -2.1(5) . .
C20 C21 C22 C25B -172.5(8) . .
C20 C21 C22 C25A 167.2(8) . .
C23 C22 C25A F14A -28.6(16) . .
C21 C22 C25A F14A 161.8(11) . .
C25B C22 C25A F14A 69(4) . .
C23 C22 C25A F15A 97.7(17) . .
C21 C22 C25A F15A -72(2) . .
C25B C22 C25A F15A -165(7) . .
C23 C22 C25A F13A -145.1(13) . .
C21 C22 C25A F13A 45.3(16) . .
C25B C22 C25A F13A -48(5) . .
C23 C22 C25B F13B -170.1(12) . .
C21 C22 C25B F13B 0.4(17) . .
C25A C22 C25B F13B 97(6) . .
C23 C22 C25B F15B 64.7(14) . .
C21 C22 C25B F15B -124.9(11) . .
C25A C22 C25B F15B -28(4) . .
C23 C22 C25B F14B -50.6(13) . .
C21 C22 C25B F14B 119.9(11) . .
C25A C22 C25B F14B -143(6) . .
C21 C22 C23 C18 0.7(5) . .
C25B C22 C23 C18 171.0(7) . .
C25A C22 C23 C18 -168.8(7) . .
C19 C18 C23 C22 2.0(4) . .
B C18 C23 C22 178.9(3) . .
C18 B C26 C27 132.8(3) 2_655 .
C18 B C26 C27 16.2(4) . .
C26 B C26 C27 -105.1(3) 2_655 .
C18 B C26 C31 -45.3(4) 2_655 .
C18 B C26 C31 -161.9(3) . .
C26 B C26 C31 76.8(3) 2_655 .
C31 C26 C27 C28 2.7(4) . .
B C26 C27 C28 -175.4(3) . .
C26 C27 C28 C29 1.4(5) . .
C26 C27 C28 C32 -178.0(3) . .
C29 C28 C32 F16 35.0(5) . .
C27 C28 C32 F16 -145.5(4) . .
C29 C28 C32 F17 155.0(3) . .
C27 C28 C32 F17 -25.6(5) . .
C29 C28 C32 F18 -86.6(4) . .
C27 C28 C32 F18 92.8(4) . .
C27 C28 C29 C30 -3.0(5) . .
C32 C28 C29 C30 176.4(3) . .
C28 C29 C30 C31 0.3(5) . .
C28 C29 C30 C33 176.0(3) . .
C29 C30 C33 F19 127.6(4) . .
C31 C30 C33 F19 -56.6(5) . .
C29 C30 C33 F21 5.9(5) . .
C31 C30 C33 F21 -178.3(4) . .
C29 C30 C33 F20 -114.0(4) . .
C31 C30 C33 F20 61.8(5) . .
C29 C30 C31 C26 4.1(5) . .
C33 C30 C31 C26 -171.6(3) . .
C27 C26 C31 C30 -5.5(4) . .
B C26 C31 C30 172.7(3) . .
